data_4037516
loop_
_publ_author_name
'Fesenko, Anastasia A.'
'Grigoriev, Mikhail S.'
'Shutalev, Anatoly D.'

_publ_section_title
;
 Nucleophile-Mediated Ring Expansion of 5-Acyl-substituted
 4-Mesyloxymethyl-1,2,3,4-tetrahydropyrimidin-2-ones in the Synthesis of
 7-Membered Analogues of Biginelli Compounds and Related Heterocycles.
;
_journal_issue 15
_journal_name_full 'The Journal of organic chemistry'
_journal_page_first 8085
_journal_page_last 8110
_journal_paper_doi 10.1021/acs.joc.7b01348
_journal_volume 82
_journal_year 2017
_chemical_formula_sum 'C19 H16 N3 O2.5'
_chemical_formula_weight 326.35
_space_group_crystal_system orthorhombic
_space_group_IT_number 61
_space_group_name_Hall '-P 2ac 2ab'
_space_group_name_H-M_alt 'P b c a'
_atom_sites_solution_hydrogens mixed
_audit_creation_method SHELXL-2014
_cell_angle_alpha 90
_cell_angle_beta 90
_cell_angle_gamma 90
_cell_formula_units_Z 16
_cell_length_a 14.6934(9)
_cell_length_b 12.4120(9)
_cell_length_c 35.719(3)
_cell_measurement_reflns_used 5995
_cell_measurement_temperature 100(2)
_cell_measurement_theta_max 26.46
_cell_measurement_theta_min 3.27
_cell_volume 6514.2(8)
_computing_structure_refinement 'SHELXL-2014 (Sheldrick, 2015)'
_diffrn_ambient_temperature 100(2)
_diffrn_measured_fraction_theta_full 0.995
_diffrn_measured_fraction_theta_max 0.996
_diffrn_measurement_device_type 'Bruker KAPPA APEX II area-detector diffractometer'
_diffrn_radiation_type MoK\a
_diffrn_radiation_wavelength 0.71073
_diffrn_reflns_av_R_equivalents 0.0735
_diffrn_reflns_av_unetI/netI 0.0447
_diffrn_reflns_Laue_measured_fraction_full 0.995
_diffrn_reflns_Laue_measured_fraction_max 0.996
_diffrn_reflns_limit_h_max 19
_diffrn_reflns_limit_h_min -19
_diffrn_reflns_limit_k_max 16
_diffrn_reflns_limit_k_min -16
_diffrn_reflns_limit_l_max 46
_diffrn_reflns_limit_l_min -46
_diffrn_reflns_number 52230
_diffrn_reflns_point_group_measured_fraction_full 0.995
_diffrn_reflns_point_group_measured_fraction_max 0.996
_diffrn_reflns_theta_full 25.242
_diffrn_reflns_theta_max 27.499
_diffrn_reflns_theta_min 4.233
_exptl_absorpt_coefficient_mu 0.091
_exptl_absorpt_correction_type none
_exptl_crystal_colour colourless
_exptl_crystal_density_diffrn 1.331
_exptl_crystal_description fragment
_exptl_crystal_F_000 2736
_exptl_crystal_size_max 0.360
_exptl_crystal_size_mid 0.300
_exptl_crystal_size_min 0.200
_refine_diff_density_max 0.231
_refine_diff_density_min -0.237
_refine_diff_density_rms 0.046
_refine_ls_extinction_method none
_refine_ls_goodness_of_fit_ref 1.010
_refine_ls_hydrogen_treatment mixed
_refine_ls_matrix_type full
_refine_ls_number_parameters 466
_refine_ls_number_reflns 7446
_refine_ls_number_restraints 0
_refine_ls_restrained_S_all 1.010
_refine_ls_R_factor_all 0.0708
_refine_ls_R_factor_gt 0.0411
_refine_ls_shift/su_max 0.001
_refine_ls_shift/su_mean 0.000
_refine_ls_structure_factor_coef Fsqd
_refine_ls_weighting_details 'w=1/[\s^2^(Fo^2^)+(0.0365P)^2^+2.0277P] where P=(Fo^2^+2Fc^2^)/3'
_refine_ls_weighting_scheme calc
_refine_ls_wR_factor_gt 0.0840
_refine_ls_wR_factor_ref 0.0975
_reflns_Friedel_coverage 0.000
_reflns_number_gt 5257
_reflns_number_total 7446
_reflns_threshold_expression 'I > 2\s(I)'
_cod_data_source_file jo7b01348_si_002.cif
_cod_data_source_block 18b
_cod_original_formula_sum 'C19 H16 N3 O2.50'
_cod_database_code 4037516
_shelx_space_group_comment
;
The symmetry employed for this shelxl refinement is uniquely defined
by the following loop, which should always be used as a source of
symmetry information in preference to the above space-group names.
They are only intended as comments.
;
_shelx_estimated_absorpt_t_min 0.968
_shelx_estimated_absorpt_t_max 0.982
_shelxl_version_number 2014-3

loop_
_space_group_symop_operation_xyz
'x, y, z'
'-x+1/2, -y, z+1/2'
'-x, y+1/2, -z+1/2'
'x+1/2, -y+1/2, -z'
'-x, -y, -z'
'x-1/2, y, -z-1/2'
'x, -y-1/2, z-1/2'
'-x-1/2, y-1/2, z'

loop_
_atom_site_label
_atom_site_type_symbol
_atom_site_fract_x
_atom_site_fract_y
_atom_site_fract_z
_atom_site_U_iso_or_equiv
_atom_site_adp_type
_atom_site_occupancy
_atom_site_site_symmetry_order
_atom_site_calc_flag
_atom_site_refinement_flags_posn
_atom_site_refinement_flags_adp
O1A O 0.68494(7) 1.23462(9) 0.62450(3) 0.0272(3) Uani 1 1 d . .
O2A O 0.65160(7) 0.75301(9) 0.70233(3) 0.0251(3) Uani 1 1 d . .
N1A N 0.60602(9) 1.08081(11) 0.61895(4) 0.0233(3) Uani 1 1 d . .
H1A H 0.5893(13) 1.1093(16) 0.5960(6) 0.043(6) Uiso 1 1 d . .
N3A N 0.70126(9) 1.11821(11) 0.67190(4) 0.0212(3) Uani 1 1 d . .
H3A H 0.7373(12) 1.1681(15) 0.6805(5) 0.031(5) Uiso 1 1 d . .
N4A N 0.43253(9) 0.92122(12) 0.65164(4) 0.0343(4) Uani 1 1 d . .
C2A C 0.66456(10) 1.14539(13) 0.63752(4) 0.0212(3) Uani 1 1 d . .
C4A C 0.68229(9) 1.03536(12) 0.69746(4) 0.0195(3) Uani 1 1 d . .
C5A C 0.65847(10) 0.93546(12) 0.68600(4) 0.0189(3) Uani 1 1 d . .
C6A C 0.66499(10) 0.90842(12) 0.64500(4) 0.0212(3) Uani 1 1 d . .
H6AA H 0.6589 0.8296 0.6417 0.025 Uiso 1 1 calc R U
H6AB H 0.7256 0.9299 0.6355 0.025 Uiso 1 1 calc R U
C7A C 0.59163(10) 0.96511(12) 0.62220(4) 0.0212(3) Uani 1 1 d . .
H7AA H 0.5927 0.9341 0.5964 0.025 Uiso 1 1 calc R U
C8A C 0.70039(9) 1.06693(12) 0.73681(4) 0.0195(3) Uani 1 1 d . .
C9A C 0.74818(10) 0.99705(13) 0.76015(4) 0.0223(3) Uani 1 1 d . .
H9AA H 0.7692 0.9299 0.7507 0.027 Uiso 1 1 calc R U
C10A C 0.76518(11) 1.02511(14) 0.79704(4) 0.0286(4) Uani 1 1 d . .
H10A H 0.7973 0.9770 0.8130 0.034 Uiso 1 1 calc R U
C11A C 0.73545(11) 1.12285(15) 0.81058(4) 0.0309(4) Uani 1 1 d . .
H11A H 0.7472 1.1418 0.8359 0.037 Uiso 1 1 calc R U
C12A C 0.68861(11) 1.19372(14) 0.78773(5) 0.0280(4) Uani 1 1 d . .
H12A H 0.6681 1.2608 0.7973 0.034 Uiso 1 1 calc R U
C13A C 0.67167(10) 1.16633(13) 0.75071(4) 0.0243(3) Uani 1 1 d . .
H13A H 0.6405 1.2153 0.7348 0.029 Uiso 1 1 calc R U
C14A C 0.62941(9) 0.84568(12) 0.71082(4) 0.0198(3) Uani 1 1 d . .
C15A C 0.57081(10) 0.86235(13) 0.74459(4) 0.0211(3) Uani 1 1 d . .
C16A C 0.57176(10) 0.78217(14) 0.77203(4) 0.0252(4) Uani 1 1 d . .
H16A H 0.6088 0.7201 0.7688 0.030 Uiso 1 1 calc R U
C17A C 0.51911(11) 0.79268(15) 0.80393(5) 0.0321(4) Uani 1 1 d . .
H17A H 0.5201 0.7379 0.8225 0.038 Uiso 1 1 calc R U
C18A C 0.46478(11) 0.88336(16) 0.80884(5) 0.0341(4) Uani 1 1 d . .
H18A H 0.4296 0.8913 0.8310 0.041 Uiso 1 1 calc R U
C19A C 0.46223(11) 0.96196(15) 0.78137(5) 0.0300(4) Uani 1 1 d . .
H19A H 0.4244 1.0233 0.7845 0.036 Uiso 1 1 calc R U
C20A C 0.51461(10) 0.95171(13) 0.74920(4) 0.0240(3) Uani 1 1 d . .
H20A H 0.5121 1.0056 0.7304 0.029 Uiso 1 1 calc R U
C21A C 0.50124(10) 0.94197(13) 0.63854(4) 0.0230(3) Uani 1 1 d . .
O1B O 0.56563(7) 0.15490(8) 0.54532(3) 0.0221(2) Uani 1 1 d . .
O2B O 0.83718(7) 0.42988(9) 0.43398(3) 0.0315(3) Uani 1 1 d . .
N1B N 0.67718(9) 0.27774(10) 0.54611(4) 0.0209(3) Uani 1 1 d . .
H1B H 0.6748(13) 0.2661(16) 0.5703(6) 0.042(6) Uiso 1 1 d . .
N3B N 0.60648(9) 0.21931(10) 0.48931(4) 0.0207(3) Uani 1 1 d . .
H3B H 0.5646(12) 0.1706(15) 0.4812(5) 0.034(5) Uiso 1 1 d . .
N4B N 0.75199(10) 0.53479(12) 0.53610(4) 0.0364(4) Uani 1 1 d . .
C2B C 0.61743(10) 0.21495(11) 0.52737(4) 0.0195(3) Uani 1 1 d . .
C4B C 0.63658(10) 0.29454(11) 0.46281(4) 0.0191(3) Uani 1 1 d . .
C5B C 0.72104(10) 0.33765(12) 0.46509(4) 0.0193(3) Uani 1 1 d . .
C6B C 0.78694(10) 0.29109(12) 0.49302(4) 0.0221(3) Uani 1 1 d . .
H6BA H 0.8492 0.3163 0.4871 0.027 Uiso 1 1 calc R U
H6BB H 0.7863 0.2115 0.4911 0.027 Uiso 1 1 calc R U
C7B C 0.76260(10) 0.32421(12) 0.53293(4) 0.0217(3) Uani 1 1 d . .
H7BA H 0.8125 0.2994 0.5499 0.026 Uiso 1 1 calc R U
C8B C 0.56944(10) 0.31514(12) 0.43270(4) 0.0193(3) Uani 1 1 d . .
C9B C 0.59622(10) 0.31936(13) 0.39544(4) 0.0230(3) Uani 1 1 d . .
H9BA H 0.6577 0.3047 0.3890 0.028 Uiso 1 1 calc R U
C10B C 0.53441(11) 0.34470(14) 0.36760(5) 0.0278(4) Uani 1 1 d . .
H10B H 0.5538 0.3488 0.3423 0.033 Uiso 1 1 calc R U
C11B C 0.44436(11) 0.36408(13) 0.37663(5) 0.0267(4) Uani 1 1 d . .
H11B H 0.4020 0.3819 0.3575 0.032 Uiso 1 1 calc R U
C12B C 0.41596(10) 0.35742(13) 0.41355(5) 0.0259(4) Uani 1 1 d . .
H12B H 0.3540 0.3701 0.4198 0.031 Uiso 1 1 calc R U
C13B C 0.47793(10) 0.33225(12) 0.44138(4) 0.0234(3) Uani 1 1 d . .
H13B H 0.4580 0.3266 0.4666 0.028 Uiso 1 1 calc R U
C14B C 0.75571(10) 0.42756(12) 0.44194(4) 0.0212(3) Uani 1 1 d . .
C15B C 0.69576(10) 0.51772(12) 0.42972(4) 0.0211(3) Uani 1 1 d . .
C16B C 0.71920(11) 0.57451(13) 0.39749(5) 0.0280(4) Uani 1 1 d . .
H16B H 0.7727 0.5559 0.3840 0.034 Uiso 1 1 calc R U
C17B C 0.66461(12) 0.65783(14) 0.38508(5) 0.0361(4) Uani 1 1 d . .
H17B H 0.6797 0.6951 0.3627 0.043 Uiso 1 1 calc R U
C18B C 0.58804(13) 0.68700(14) 0.40513(5) 0.0371(4) Uani 1 1 d . .
H18B H 0.5508 0.7446 0.3966 0.045 Uiso 1 1 calc R U
C19B C 0.56558(12) 0.63263(14) 0.43751(5) 0.0326(4) Uani 1 1 d . .
H19B H 0.5132 0.6533 0.4514 0.039 Uiso 1 1 calc R U
C20B C 0.61894(10) 0.54817(12) 0.44988(5) 0.0239(3) Uani 1 1 d . .
H20B H 0.6032 0.5109 0.4722 0.029 Uiso 1 1 calc R U
C21B C 0.75697(10) 0.44322(13) 0.53532(4) 0.0241(3) Uani 1 1 d . .
O1W O 0.48953(9) 0.95214(9) 0.54356(3) 0.0281(3) Uani 1 1 d . .
H1C H 0.5210(16) 1.012(2) 0.5351(6) 0.066(7) Uiso 1 1 d . .
H1D H 0.4367(17) 0.981(2) 0.5543(7) 0.072(8) Uiso 1 1 d . .

loop_
_atom_site_aniso_label
_atom_site_aniso_U_11
_atom_site_aniso_U_22
_atom_site_aniso_U_33
_atom_site_aniso_U_23
_atom_site_aniso_U_13
_atom_site_aniso_U_12
O1A 0.0357(6) 0.0241(6) 0.0216(6) 0.0028(5) -0.0033(5) -0.0071(5)
O2A 0.0280(6) 0.0220(6) 0.0252(6) 0.0002(5) 0.0014(5) 0.0027(5)
N1A 0.0290(7) 0.0219(7) 0.0188(7) 0.0027(6) -0.0067(6) -0.0046(6)
N3A 0.0241(7) 0.0223(7) 0.0171(7) -0.0008(5) -0.0025(5) -0.0043(6)
N4A 0.0260(7) 0.0397(9) 0.0371(9) -0.0027(7) -0.0001(6) 0.0005(6)
C2A 0.0233(7) 0.0236(8) 0.0168(8) 0.0011(6) 0.0006(6) 0.0002(6)
C4A 0.0169(7) 0.0248(8) 0.0168(7) 0.0014(6) 0.0007(6) 0.0024(6)
C5A 0.0183(7) 0.0214(8) 0.0169(7) 0.0001(6) -0.0011(6) 0.0022(6)
C6A 0.0230(7) 0.0213(8) 0.0194(8) -0.0006(6) 0.0004(6) 0.0018(6)
C7A 0.0249(7) 0.0221(8) 0.0166(8) -0.0004(6) 0.0004(6) -0.0011(6)
C8A 0.0170(7) 0.0251(8) 0.0164(8) -0.0005(6) 0.0013(6) -0.0036(6)
C9A 0.0198(7) 0.0262(8) 0.0209(8) 0.0005(6) -0.0009(6) -0.0014(6)
C10A 0.0278(8) 0.0378(10) 0.0202(8) 0.0033(7) -0.0051(7) -0.0039(7)
C11A 0.0348(9) 0.0413(10) 0.0167(8) -0.0050(7) 0.0023(7) -0.0115(8)
C12A 0.0319(9) 0.0278(9) 0.0244(9) -0.0068(7) 0.0072(7) -0.0050(7)
C13A 0.0240(8) 0.0255(8) 0.0232(8) -0.0002(7) 0.0021(7) -0.0011(7)
C14A 0.0172(7) 0.0234(8) 0.0187(8) -0.0012(6) -0.0044(6) 0.0013(6)
C15A 0.0186(7) 0.0265(8) 0.0182(8) -0.0013(6) -0.0028(6) -0.0040(6)
C16A 0.0240(8) 0.0298(9) 0.0217(8) 0.0023(7) -0.0038(7) -0.0046(7)
C17A 0.0325(9) 0.0416(11) 0.0221(9) 0.0050(8) -0.0013(7) -0.0114(8)
C18A 0.0285(9) 0.0530(12) 0.0207(9) -0.0061(8) 0.0040(7) -0.0111(8)
C19A 0.0220(8) 0.0416(10) 0.0265(9) -0.0102(8) 0.0006(7) -0.0003(7)
C20A 0.0202(7) 0.0299(9) 0.0220(8) -0.0019(7) -0.0026(6) -0.0013(6)
C21A 0.0244(8) 0.0232(8) 0.0215(8) -0.0017(7) -0.0055(7) 0.0013(6)
O1B 0.0270(5) 0.0180(5) 0.0213(6) 0.0033(5) -0.0007(5) -0.0036(4)
O2B 0.0210(5) 0.0327(7) 0.0407(7) 0.0073(6) 0.0052(5) 0.0009(5)
N1B 0.0278(7) 0.0177(7) 0.0172(7) 0.0007(5) -0.0012(6) -0.0033(5)
N3B 0.0256(6) 0.0172(6) 0.0193(7) 0.0014(5) -0.0032(6) -0.0047(5)
N4B 0.0445(9) 0.0222(8) 0.0426(9) -0.0028(7) 0.0099(7) -0.0074(7)
C2B 0.0230(7) 0.0142(7) 0.0212(8) 0.0007(6) -0.0021(6) 0.0025(6)
C4B 0.0244(7) 0.0150(7) 0.0178(8) -0.0003(6) 0.0021(6) 0.0021(6)
C5B 0.0223(7) 0.0164(7) 0.0193(8) -0.0004(6) 0.0000(6) 0.0036(6)
C6B 0.0213(7) 0.0198(8) 0.0252(8) 0.0004(7) -0.0015(6) 0.0026(6)
C7B 0.0219(7) 0.0192(8) 0.0241(8) 0.0015(6) -0.0049(6) 0.0003(6)
C8B 0.0226(7) 0.0155(7) 0.0200(8) 0.0001(6) -0.0013(6) -0.0024(6)
C9B 0.0231(7) 0.0246(8) 0.0211(8) -0.0015(7) 0.0011(6) 0.0008(6)
C10B 0.0321(9) 0.0320(9) 0.0194(8) 0.0001(7) -0.0001(7) -0.0007(7)
C11B 0.0273(8) 0.0253(9) 0.0276(9) 0.0043(7) -0.0072(7) -0.0021(7)
C12B 0.0220(8) 0.0250(9) 0.0308(9) 0.0035(7) -0.0010(7) -0.0016(6)
C13B 0.0248(8) 0.0242(8) 0.0211(8) 0.0041(7) 0.0027(6) -0.0038(6)
C14B 0.0210(7) 0.0207(8) 0.0220(8) -0.0020(6) -0.0004(6) 0.0004(6)
C15B 0.0224(7) 0.0180(8) 0.0230(8) -0.0003(6) -0.0039(6) -0.0039(6)
C16B 0.0260(8) 0.0285(9) 0.0294(9) 0.0060(7) -0.0022(7) -0.0066(7)
C17B 0.0407(10) 0.0298(10) 0.0378(11) 0.0153(8) -0.0114(8) -0.0086(8)
C18B 0.0423(10) 0.0224(9) 0.0467(12) 0.0036(8) -0.0157(9) 0.0049(8)
C19B 0.0344(9) 0.0268(9) 0.0365(10) -0.0062(8) -0.0074(8) 0.0076(7)
C20B 0.0270(8) 0.0199(8) 0.0249(9) -0.0027(6) -0.0020(7) 0.0003(6)
C21B 0.0256(8) 0.0249(9) 0.0220(8) -0.0014(7) 0.0010(7) -0.0060(7)
O1W 0.0318(6) 0.0225(6) 0.0299(7) 0.0003(5) -0.0042(5) -0.0055(5)

loop_
_atom_type_symbol
_atom_type_description
_atom_type_scat_dispersion_real
_atom_type_scat_dispersion_imag
_atom_type_scat_source
C C 0.0033 0.0016 'International Tables Vol C Tables 4.2.6.8 and 6.1.1.4'
H H 0.0000 0.0000 'International Tables Vol C Tables 4.2.6.8 and 6.1.1.4'
N N 0.0061 0.0033 'International Tables Vol C Tables 4.2.6.8 and 6.1.1.4'
O O 0.0106 0.0060 'International Tables Vol C Tables 4.2.6.8 and 6.1.1.4'

loop_
_geom_angle_atom_site_label_1
_geom_angle_atom_site_label_2
_geom_angle_atom_site_label_3
_geom_angle
C2A N1A C7A 129.71(13)
C2A N1A H1A 112.2(12)
C7A N1A H1A 114.1(12)
C2A N3A C4A 132.78(14)
C2A N3A H3A 112.2(12)
C4A N3A H3A 114.3(12)
O1A C2A N1A 120.05(14)
O1A C2A N3A 117.22(14)
N1A C2A N3A 122.68(14)
C5A C4A N3A 121.78(14)
C5A C4A C8A 125.15(14)
N3A C4A C8A 112.80(13)
C4A C5A C14A 125.56(14)
C4A C5A C6A 118.85(13)
C14A C5A C6A 115.54(13)
C5A C6A C7A 111.85(12)
C5A C6A H6AA 109.2
C7A C6A H6AA 109.2
C5A C6A H6AB 109.2
C7A C6A H6AB 109.2
H6AA C6A H6AB 107.9
N1A C7A C21A 110.69(13)
N1A C7A C6A 113.29(13)
C21A C7A C6A 109.55(12)
N1A C7A H7AA 107.7
C21A C7A H7AA 107.7
C6A C7A H7AA 107.7
C9A C8A C13A 119.35(14)
C9A C8A C4A 119.54(14)
C13A C8A C4A 121.10(14)
C10A C9A C8A 120.23(15)
C10A C9A H9AA 119.9
C8A C9A H9AA 119.9
C11A C10A C9A 119.88(16)
C11A C10A H10A 120.1
C9A C10A H10A 120.1
C10A C11A C12A 120.71(15)
C10A C11A H11A 119.6
C12A C11A H11A 119.6
C11A C12A C13A 119.72(16)
C11A C12A H12A 120.1
C13A C12A H12A 120.1
C12A C13A C8A 120.09(15)
C12A C13A H13A 120.0
C8A C13A H13A 120.0
O2A C14A C5A 118.47(13)
O2A C14A C15A 118.63(13)
C5A C14A C15A 122.83(13)
C20A C15A C16A 119.36(14)
C20A C15A C14A 123.14(14)
C16A C15A C14A 117.47(14)
C17A C16A C15A 120.34(16)
C17A C16A H16A 119.8
C15A C16A H16A 119.8
C16A C17A C18A 120.08(16)
C16A C17A H17A 120.0
C18A C17A H17A 120.0
C19A C18A C17A 119.76(16)
C19A C18A H18A 120.1
C17A C18A H18A 120.1
C18A C19A C20A 120.46(16)
C18A C19A H19A 119.8
C20A C19A H19A 119.8
C19A C20A C15A 119.97(16)
C19A C20A H20A 120.0
C15A C20A H20A 120.0
N4A C21A C7A 177.86(18)
C2B N1B C7B 128.81(14)
C2B N1B H1B 111.6(13)
C7B N1B H1B 114.6(13)
C2B N3B C4B 131.27(13)
C2B N3B H3B 111.7(12)
C4B N3B H3B 116.1(12)
O1B C2B N1B 119.21(14)
O1B C2B N3B 117.61(13)
N1B C2B N3B 123.03(14)
C5B C4B N3B 120.79(14)
C5B C4B C8B 125.87(14)
N3B C4B C8B 113.28(13)
C4B C5B C14B 125.45(13)
C4B C5B C6B 118.54(13)
C14B C5B C6B 116.00(13)
C5B C6B C7B 111.39(12)
C5B C6B H6BA 109.3
C7B C6B H6BA 109.3
C5B C6B H6BB 109.3
C7B C6B H6BB 109.3
H6BA C6B H6BB 108.0
N1B C7B C21B 109.10(12)
N1B C7B C6B 113.36(12)
C21B C7B C6B 109.60(13)
N1B C7B H7BA 108.2
C21B C7B H7BA 108.2
C6B C7B H7BA 108.2
C9B C8B C13B 118.70(14)
C9B C8B C4B 120.89(13)
C13B C8B C4B 120.41(14)
C10B C9B C8B 120.76(14)
C10B C9B H9BA 119.6
C8B C9B H9BA 119.6
C11B C10B C9B 120.01(15)
C11B C10B H10B 120.0
C9B C10B H10B 120.0
C10B C11B C12B 119.98(15)
C10B C11B H11B 120.0
C12B C11B H11B 120.0
C13B C12B C11B 119.93(15)
C13B C12B H12B 120.0
C11B C12B H12B 120.0
C12B C13B C8B 120.56(15)
C12B C13B H13B 119.7
C8B C13B H13B 119.7
O2B C14B C5B 118.81(14)
O2B C14B C15B 119.32(14)
C5B C14B C15B 121.80(13)
C20B C15B C16B 119.40(14)
C20B C15B C14B 122.14(14)
C16B C15B C14B 118.44(14)
C17B C16B C15B 120.02(16)
C17B C16B H16B 120.0
C15B C16B H16B 120.0
C18B C17B C16B 120.15(17)
C18B C17B H17B 119.9
C16B C17B H17B 119.9
C19B C18B C17B 120.09(16)
C19B C18B H18B 120.0
C17B C18B H18B 120.0
C18B C19B C20B 120.25(17)
C18B C19B H19B 119.9
C20B C19B H19B 119.9
C19B C20B C15B 120.06(16)
C19B C20B H20B 120.0
C15B C20B H20B 120.0
N4B C21B C7B 178.02(18)
H1C O1W H1D 104(2)

loop_
_geom_bond_atom_site_label_1
_geom_bond_atom_site_label_2
_geom_bond_distance
O1A C2A 1.2379(18)
O2A C14A 1.2333(18)
N1A C2A 1.3499(19)
N1A C7A 1.456(2)
N1A H1A 0.92(2)
N3A C2A 1.3829(19)
N3A C4A 1.4033(19)
N3A H3A 0.871(19)
N4A C21A 1.142(2)
C4A C5A 1.352(2)
C4A C8A 1.483(2)
C5A C14A 1.487(2)
C5A C6A 1.506(2)
C6A C7A 1.523(2)
C6A H6AA 0.9900
C6A H6AB 0.9900
C7A C21A 1.479(2)
C7A H7AA 1.0000
C8A C9A 1.393(2)
C8A C13A 1.395(2)
C9A C10A 1.386(2)
C9A H9AA 0.9500
C10A C11A 1.377(2)
C10A H10A 0.9500
C11A C12A 1.383(2)
C11A H11A 0.9500
C12A C13A 1.388(2)
C12A H12A 0.9500
C13A H13A 0.9500
C14A C15A 1.497(2)
C15A C20A 1.393(2)
C15A C16A 1.397(2)
C16A C17A 1.383(2)
C16A H16A 0.9500
C17A C18A 1.391(3)
C17A H17A 0.9500
C18A C19A 1.384(3)
C18A H18A 0.9500
C19A C20A 1.389(2)
C19A H19A 0.9500
C20A H20A 0.9500
O1B C2B 1.2433(17)
O2B C14B 1.2308(18)
N1B C2B 1.3514(19)
N1B C7B 1.4594(19)
N1B H1B 0.88(2)
N3B C2B 1.3700(19)
N3B C4B 1.4013(19)
N3B H3B 0.910(19)
N4B C21B 1.139(2)
C4B C5B 1.354(2)
C4B C8B 1.482(2)
C5B C14B 1.479(2)
C5B C6B 1.505(2)
C6B C7B 1.526(2)
C6B H6BA 0.9900
C6B H6BB 0.9900
C7B C21B 1.482(2)
C7B H7BA 1.0000
C8B C9B 1.389(2)
C8B C13B 1.396(2)
C9B C10B 1.383(2)
C9B H9BA 0.9500
C10B C11B 1.383(2)
C10B H10B 0.9500
C11B C12B 1.386(2)
C11B H11B 0.9500
C12B C13B 1.384(2)
C12B H12B 0.9500
C13B H13B 0.9500
C14B C15B 1.490(2)
C15B C20B 1.391(2)
C15B C16B 1.393(2)
C16B C17B 1.382(2)
C16B H16B 0.9500
C17B C18B 1.382(3)
C17B H17B 0.9500
C18B C19B 1.379(3)
C18B H18B 0.9500
C19B C20B 1.382(2)
C19B H19B 0.9500
C20B H20B 0.9500
O1W H1C 0.93(3)
O1W H1D 0.93(3)

loop_
_geom_hbond_atom_site_label_D
_geom_hbond_atom_site_label_H
_geom_hbond_atom_site_label_A
_geom_hbond_distance_DH
_geom_hbond_distance_HA
_geom_hbond_distance_DA
_geom_hbond_angle_DHA
_geom_hbond_site_symmetry_A
N1A H1A O1B 0.92(2) 1.93(2) 2.8487(17) 172.3(18) 1_565
N3A H3A O2A 0.871(19) 2.094(19) 2.9420(17) 164.4(16) 8_765
N1B H1B O1A 0.88(2) 1.98(2) 2.8531(18) 173.2(18) 1_545
N3B H3B O1W 0.910(19) 1.932(19) 2.8101(17) 161.4(16) 5_666
O1W H1C O1B 0.93(3) 1.93(2) 2.7546(16) 148(2) 1_565
O1W H1D O2B 0.93(3) 1.88(3) 2.7926(17) 163(2) 4_466

loop_
_geom_torsion_atom_site_label_1
_geom_torsion_atom_site_label_2
_geom_torsion_atom_site_label_3
_geom_torsion_atom_site_label_4
_geom_torsion
C7A N1A C2A O1A 160.43(15)
C7A N1A C2A N3A -22.2(2)
C4A N3A C2A O1A 167.59(15)
C4A N3A C2A N1A -9.9(3)
C2A N3A C4A C5A 36.2(2)
C2A N3A C4A C8A -149.63(15)
N3A C4A C5A C14A -174.33(13)
C8A C4A C5A C14A 12.2(2)
N3A C4A C5A C6A 8.5(2)
C8A C4A C5A C6A -164.93(13)
C4A C5A C6A C7A -71.49(17)
C14A C5A C6A C7A 111.10(14)
C2A N1A C7A C21A 111.85(17)
C2A N1A C7A C6A -11.7(2)
C5A C6A C7A N1A 70.81(16)
C5A C6A C7A C21A -53.32(17)
C5A C4A C8A C9A 40.2(2)
N3A C4A C8A C9A -133.75(14)
C5A C4A C8A C13A -140.87(16)
N3A C4A C8A C13A 45.16(18)
C13A C8A C9A C10A 1.4(2)
C4A C8A C9A C10A -179.64(14)
C8A C9A C10A C11A -0.6(2)
C9A C10A C11A C12A 0.0(2)
C10A C11A C12A C13A -0.3(2)
C11A C12A C13A C8A 1.1(2)
C9A C8A C13A C12A -1.7(2)
C4A C8A C13A C12A 179.39(14)
C4A C5A C14A O2A -144.76(15)
C6A C5A C14A O2A 32.45(19)
C4A C5A C14A C15A 38.2(2)
C6A C5A C14A C15A -144.59(13)
O2A C14A C15A C20A -155.10(14)
C5A C14A C15A C20A 21.9(2)
O2A C14A C15A C16A 23.2(2)
C5A C14A C15A C16A -159.76(14)
C20A C15A C16A C17A -1.6(2)
C14A C15A C16A C17A -179.98(14)
C15A C16A C17A C18A 0.0(2)
C16A C17A C18A C19A 1.3(2)
C17A C18A C19A C20A -1.0(2)
C18A C19A C20A C15A -0.6(2)
C16A C15A C20A C19A 1.9(2)
C14A C15A C20A C19A -179.84(14)
C7B N1B C2B O1B 156.55(14)
C7B N1B C2B N3B -28.1(2)
C4B N3B C2B O1B 162.54(14)
C4B N3B C2B N1B -12.9(2)
C2B N3B C4B C5B 40.7(2)
C2B N3B C4B C8B -142.08(15)
N3B C4B C5B C14B -171.45(14)
C8B C4B C5B C14B 11.7(2)
N3B C4B C5B C6B 9.2(2)
C8B C4B C5B C6B -167.67(14)
C4B C5B C6B C7B -73.95(17)
C14B C5B C6B C7B 106.65(15)
C2B N1B C7B C21B 119.45(16)
C2B N1B C7B C6B -3.0(2)
C5B C6B C7B N1B 67.12(16)
C5B C6B C7B C21B -55.04(17)
C5B C4B C8B C9B 41.9(2)
N3B C4B C8B C9B -135.17(15)
C5B C4B C8B C13B -137.18(16)
N3B C4B C8B C13B 45.75(19)
C13B C8B C9B C10B 2.8(2)
C4B C8B C9B C10B -176.26(14)
C8B C9B C10B C11B -1.3(2)
C9B C10B C11B C12B -0.4(2)
C10B C11B C12B C13B 0.5(2)
C11B C12B C13B C8B 1.1(2)
C9B C8B C13B C12B -2.7(2)
C4B C8B C13B C12B 176.39(14)
C4B C5B C14B O2B -148.30(16)
C6B C5B C14B O2B 31.1(2)
C4B C5B C14B C15B 34.8(2)
C6B C5B C14B C15B -145.82(14)
O2B C14B C15B C20B -150.39(15)
C5B C14B C15B C20B 26.5(2)
O2B C14B C15B C16B 28.1(2)
C5B C14B C15B C16B -155.08(14)
C20B C15B C16B C17B -2.3(2)
C14B C15B C16B C17B 179.25(15)
C15B C16B C17B C18B 1.8(3)
C16B C17B C18B C19B -0.4(3)
C17B C18B C19B C20B -0.6(3)
C18B C19B C20B C15B 0.1(2)
C16B C15B C20B C19B 1.3(2)
C14B C15B C20B C19B 179.75(14)
